data_4315599
loop_
_publ_author_name
'Anandalok Audhya'
'Kisholoy Bhattacharya'
'Manoranjan Maity'
'Muktimoy Chaudhury'

_publ_section_title
;
 Building Metallacrown Topology around a Discrete [M3(\m3-O)] (M = Ni(II)
 and Pd(II)) Core Using Oximato Oxygen Linkers: Synthesis, Structures, and
 Spectroscopic Characterization of a New Family of Compounds with an
 Inverse-9-MC-3 Motif
;
_journal_name_full 'Inorganic Chemistry'
_journal_page_first 5009
_journal_page_last 5015
_journal_paper_doi 10.1021/ic100179q
_journal_volume 49
_journal_year 2010
_chemical_formula_sum 'C24 H45 Cl N6 Ni3 O8'
_chemical_formula_weight 757.24
_chemical_name_systematic
; 
 ? 
;
_space_group_IT_number 2
_symmetry_cell_setting triclinic
_symmetry_space_group_name_Hall '-P 1'
_symmetry_space_group_name_H-M 'P -1'
_atom_sites_solution_hydrogens geom
_atom_sites_solution_primary direct
_atom_sites_solution_secondary difmap
_audit_creation_method SHELXL-97
_cell_angle_alpha 76.802(3)
_cell_angle_beta 76.656(3)
_cell_angle_gamma 78.646(3)
_cell_formula_units_Z 2
_cell_length_a 11.7618(10)
_cell_length_b 12.3220(11)
_cell_length_c 12.4946(10)
_cell_measurement_temperature 298(2)
_cell_volume 1695.4(3)
_computing_cell_refinement 'BRUKER APEX II'
_computing_data_collection 'BRUKER APEX II'
_computing_data_reduction 'BRUKER APEX II'
_computing_molecular_graphics 'MERCURY 2.2, PLATON-97'
_computing_publication_material 'MERCURY 2.2, PLATON-97'
_computing_structure_refinement 'SHELXL-97 (Sheldrick, 1997)'
_computing_structure_solution 'SHELXS-97 (Sheldrick, 1990)'
_diffrn_ambient_temperature 298(2)
_diffrn_detector_area_resol_mean 0.3
_diffrn_measured_fraction_theta_full 0.989
_diffrn_measured_fraction_theta_max 0.989
_diffrn_measurement_device_type 'CCD AREA DETECTOR'
_diffrn_measurement_method OMEGA-SCAN
_diffrn_radiation_monochromator graphite
_diffrn_radiation_source 'fine-focus sealed tube'
_diffrn_radiation_type MoK\a
_diffrn_radiation_wavelength 0.71073
_diffrn_reflns_av_R_equivalents 0.0316
_diffrn_reflns_av_sigmaI/netI 0.0415
_diffrn_reflns_limit_h_max 14
_diffrn_reflns_limit_h_min -14
_diffrn_reflns_limit_k_max 14
_diffrn_reflns_limit_k_min -14
_diffrn_reflns_limit_l_max 15
_diffrn_reflns_limit_l_min -15
_diffrn_reflns_number 16158
_diffrn_reflns_theta_full 25.38
_diffrn_reflns_theta_max 25.38
_diffrn_reflns_theta_min 1.71
_exptl_absorpt_coefficient_mu 1.778
_exptl_absorpt_correction_T_max 0.7641
_exptl_absorpt_correction_T_min 0.5366
_exptl_absorpt_correction_type multi-scan
_exptl_absorpt_process_details SADABS
_exptl_crystal_colour RED
_exptl_crystal_density_diffrn 1.483
_exptl_crystal_density_method 'not measured'
_exptl_crystal_description BLOCK
_exptl_crystal_F_000 792
_exptl_crystal_size_max 0.40
_exptl_crystal_size_mid 0.24
_exptl_crystal_size_min 0.16
_refine_diff_density_max 0.609
_refine_diff_density_min -0.351
_refine_diff_density_rms 0.060
_refine_ls_extinction_method none
_refine_ls_goodness_of_fit_ref 0.953
_refine_ls_hydrogen_treatment constr
_refine_ls_matrix_type full
_refine_ls_number_parameters 388
_refine_ls_number_reflns 6160
_refine_ls_number_restraints 0
_refine_ls_restrained_S_all 0.953
_refine_ls_R_factor_all 0.0733
_refine_ls_R_factor_gt 0.0449
_refine_ls_shift/su_max 0.001
_refine_ls_shift/su_mean 0.000
_refine_ls_structure_factor_coef Fsqd
_refine_ls_weighting_details 'calc w=1/[\s^2^(Fo^2^)+(0.1000P)^2^+0.3580P] where P=(Fo^2^+2Fc^2^)/3'
_refine_ls_weighting_scheme calc
_refine_ls_wR_factor_gt 0.1327
_refine_ls_wR_factor_ref 0.1562
_reflns_number_gt 4107
_reflns_number_total 6160
_reflns_threshold_expression >2sigma(I)
_cod_data_source_file ic100179q_si_003.cif
_cod_data_source_block Comp-2
_cod_depositor_comments
;
The following automatic conversions were performed:

'_symmetry_cell_setting' value 'TRICLINIC' changed to 'triclinic'
according to the built-in table from CIF Core dictionary named
'cif_core.dic' version 2.4.1 from
2010-06-29.

'_exptl_absorpt_correction_type' value 'MULTI-SCAN'
changed to 'multi-scan' according to the built-in table from CIF Core
dictionary named 'cif_core.dic' version 2.4.1 from 2010-06-29.

Automatic conversion script
Id: cif_fix_values 1646 2011-03-28 12:23:43Z adriana 
;
_cod_original_cell_volume 1695.4(2)
_cod_database_code 4315599

loop_
_symmetry_equiv_pos_as_xyz
'x, y, z'
'-x, -y, -z'

loop_
_atom_site_label
_atom_site_type_symbol
_atom_site_fract_x
_atom_site_fract_y
_atom_site_fract_z
_atom_site_U_iso_or_equiv
_atom_site_adp_type
_atom_site_occupancy
_atom_site_symmetry_multiplicity
_atom_site_calc_flag
_atom_site_refinement_flags
_atom_site_disorder_assembly
_atom_site_disorder_group
Ni1 Ni 0.33900(5) 0.45900(5) 0.46589(5) 0.0589(2) Uani 1 1 d . . .
Ni2 Ni 0.25337(5) 0.65352(5) 0.28268(5) 0.0613(2) Uani 1 1 d . . .
Ni3 Ni 0.08544(5) 0.59297(5) 0.51111(5) 0.0649(2) Uani 1 1 d . . .
Cl4 Cl 0.92071(12) 0.25096(11) 0.12236(13) 0.0816(4) Uani 1 1 d . . .
C2 C 0.5623(4) 0.3539(4) 0.4175(4) 0.0619(11) Uani 1 1 d . . .
C3 C 0.5433(4) 0.4375(4) 0.3155(4) 0.0636(11) Uani 1 1 d . . .
C1 C 0.6789(4) 0.2797(4) 0.4169(5) 0.0797(14) Uani 1 1 d . . .
H1A H 0.7383 0.3239 0.4152 0.120 Uiso 1 1 calc R . .
H1B H 0.6994 0.2455 0.3519 0.120 Uiso 1 1 calc R . .
H1C H 0.6742 0.2219 0.4832 0.120 Uiso 1 1 calc R . .
C4 C 0.6321(5) 0.4574(5) 0.2091(5) 0.0960(18) Uani 1 1 d . . .
H4A H 0.6468 0.3933 0.1735 0.144 Uiso 1 1 calc R . .
H4B H 0.7045 0.4683 0.2254 0.144 Uiso 1 1 calc R . .
H4C H 0.6022 0.5234 0.1599 0.144 Uiso 1 1 calc R . .
N1 N 0.4722(3) 0.3534(3) 0.4992(3) 0.0570(9) Uani 1 1 d . . .
N6 N 0.1380(3) 0.4822(3) 0.6218(3) 0.0647(10) Uani 1 1 d . . .
N2 N 0.4365(3) 0.4938(3) 0.3297(3) 0.0585(9) Uani 1 1 d . . .
N5 N -0.0504(3) 0.6110(3) 0.6236(4) 0.0665(10) Uani 1 1 d . . .
N4 N 0.1062(3) 0.7367(3) 0.3115(3) 0.0627(9) Uani 1 1 d . . .
N3 N 0.2654(4) 0.7582(4) 0.1471(3) 0.0793(12) Uani 1 1 d . . .
O1 O 0.4032(3) 0.5734(3) 0.2462(3) 0.0712(9) Uani 1 1 d . . .
O3 O 0.2469(3) 0.4209(3) 0.6062(3) 0.0747(9) Uani 1 1 d . . .
O2 O 0.0281(3) 0.7103(3) 0.4053(3) 0.0791(9) Uani 1 1 d . . .
O4 O 0.2208(3) 0.5589(3) 0.4143(3) 0.0979(13) Uani 1 1 d . . .
C5 C 0.4728(4) 0.2725(4) 0.6048(4) 0.0653(12) Uani 1 1 d . . .
H5A H 0.4233 0.3068 0.6656 0.078 Uiso 1 1 calc R . .
H5B H 0.5527 0.2532 0.6191 0.078 Uiso 1 1 calc R . .
C6 C 0.4284(5) 0.1667(4) 0.6020(4) 0.0769(13) Uani 1 1 d . . .
H6A H 0.3521 0.1878 0.5797 0.092 Uiso 1 1 calc R . .
H6B H 0.4824 0.1298 0.5451 0.092 Uiso 1 1 calc R . .
C8 C 0.3801(6) -0.0234(5) 0.7035(6) 0.112(2) Uani 1 1 d . . .
H8A H 0.3063 -0.0075 0.6784 0.168 Uiso 1 1 calc R . .
H8B H 0.3715 -0.0713 0.7763 0.168 Uiso 1 1 calc R . .
H8C H 0.4398 -0.0606 0.6517 0.168 Uiso 1 1 calc R . .
C7 C 0.4157(6) 0.0843(5) 0.7100(4) 0.0914(17) Uani 1 1 d . . .
H7A H 0.3570 0.1191 0.7656 0.110 Uiso 1 1 calc R . .
H7B H 0.4903 0.0673 0.7353 0.110 Uiso 1 1 calc R . .
C11 C 0.0785(4) 0.8220(4) 0.2361(4) 0.0672(12) Uani 1 1 d . . .
C10 C 0.1752(5) 0.8359(4) 0.1391(4) 0.0740(13) Uani 1 1 d . . .
C12 C -0.0384(5) 0.8955(5) 0.2473(5) 0.0965(18) Uani 1 1 d . . .
H12A H -0.0926 0.8603 0.3092 0.145 Uiso 1 1 calc R . .
H12B H -0.0682 0.9068 0.1797 0.145 Uiso 1 1 calc R . .
H12C H -0.0298 0.9671 0.2603 0.145 Uiso 1 1 calc R . .
C9 C 0.1640(6) 0.9338(5) 0.0445(5) 0.1017(19) Uani 1 1 d . . .
H9A H 0.2386 0.9359 -0.0067 0.152 Uiso 1 1 calc R . .
H9B H 0.1413 1.0025 0.0732 0.152 Uiso 1 1 calc R . .
H9C H 0.1051 0.9260 0.0060 0.152 Uiso 1 1 calc R . .
C18 C -0.0446(4) 0.5424(4) 0.7179(4) 0.0678(12) Uani 1 1 d . . .
C17 C -0.1377(5) 0.5383(5) 0.8215(5) 0.0869(16) Uani 1 1 d . . .
H17A H -0.1246 0.5863 0.8668 0.130 Uiso 1 1 calc R . .
H17B H -0.1345 0.4623 0.8630 0.130 Uiso 1 1 calc R . .
H17C H -0.2139 0.5637 0.8016 0.130 Uiso 1 1 calc R . .
C19 C 0.0684(4) 0.4653(4) 0.7179(4) 0.0670(12) Uani 1 1 d . . .
C20 C 0.1000(5) 0.3801(4) 0.8172(4) 0.0852(15) Uani 1 1 d . . .
H20A H 0.1776 0.3393 0.7965 0.128 Uiso 1 1 calc R . .
H20B H 0.0436 0.3285 0.8421 0.128 Uiso 1 1 calc R . .
H20C H 0.0991 0.4179 0.8767 0.128 Uiso 1 1 calc R . .
C13 C 0.3656(6) 0.7472(6) 0.0496(5) 0.107(2) Uani 1 1 d . . .
H13A H 0.3944 0.6683 0.0469 0.128 Uiso 1 1 calc R . .
H13B H 0.3398 0.7838 -0.0200 0.128 Uiso 1 1 calc R . .
C14 C 0.4572(7) 0.8003(7) 0.0651(6) 0.127(2) Uani 1 1 d . . .
H14A H 0.4782 0.7692 0.1378 0.152 Uiso 1 1 calc R . .
H14B H 0.4326 0.8810 0.0589 0.152 Uiso 1 1 calc R . .
C15 C 0.5729(9) 0.7710(12) -0.0403(9) 0.204(6) Uani 1 1 d . . .
H15A H 0.5940 0.6900 -0.0347 0.245 Uiso 1 1 calc R . .
H15B H 0.5504 0.8028 -0.1123 0.245 Uiso 1 1 calc R . .
C21 C -0.1522(4) 0.6985(4) 0.6073(5) 0.0790(14) Uani 1 1 d . . .
H21A H -0.2226 0.6753 0.6583 0.095 Uiso 1 1 calc R . .
H21B H -0.1646 0.7094 0.5313 0.095 Uiso 1 1 calc R . .
C22 C -0.1304(5) 0.8081(4) 0.6290(5) 0.0856(15) Uani 1 1 d . . .
H22A H -0.1203 0.7967 0.7059 0.103 Uiso 1 1 calc R . .
H22B H -0.0574 0.8282 0.5804 0.103 Uiso 1 1 calc R . .
C23 C -0.2288(6) 0.9043(5) 0.6096(6) 0.112(2) Uani 1 1 d . . .
H23A H -0.3025 0.8836 0.6561 0.134 Uiso 1 1 calc R . .
H23B H -0.2369 0.9183 0.5319 0.134 Uiso 1 1 calc R . .
O5 O 0.8455(7) 0.1794(5) 0.1861(5) 0.205(3) Uani 1 1 d . . .
O7 O 1.0278(5) 0.1953(5) 0.0830(6) 0.179(3) Uani 1 1 d . . .
O8 O 0.8633(6) 0.3037(6) 0.0344(5) 0.192(3) Uani 1 1 d . . .
O6 O 0.9270(5) 0.3348(5) 0.1753(7) 0.197(3) Uani 1 1 d . . .
C16 C 0.6647(12) 0.8145(15) -0.0328(12) 0.273(8) Uani 1 1 d . . .
H16A H 0.6560 0.8931 -0.0669 0.410 Uiso 1 1 calc R . .
H16B H 0.7361 0.7756 -0.0708 0.410 Uiso 1 1 calc R . .
H16C H 0.6683 0.8064 0.0446 0.410 Uiso 1 1 calc R . .
C24 C -0.2059(8) 1.0119(6) 0.6368(8) 0.149(3) Uani 1 1 d . . .
H24A H -0.1897 0.9962 0.7112 0.224 Uiso 1 1 calc R . .
H24B H -0.2743 1.0687 0.6324 0.224 Uiso 1 1 calc R . .
H24C H -0.1392 1.0385 0.5840 0.224 Uiso 1 1 calc R . .

loop_
_atom_site_aniso_label
_atom_site_aniso_U_11
_atom_site_aniso_U_22
_atom_site_aniso_U_33
_atom_site_aniso_U_23
_atom_site_aniso_U_13
_atom_site_aniso_U_12
Ni1 0.0534(3) 0.0550(3) 0.0622(4) -0.0099(3) -0.0133(3) 0.0067(2)
Ni2 0.0589(4) 0.0585(4) 0.0606(4) -0.0100(3) -0.0166(3) 0.0088(3)
Ni3 0.0522(3) 0.0638(4) 0.0708(4) -0.0114(3) -0.0106(3) 0.0063(3)
Cl4 0.0757(8) 0.0654(8) 0.0983(10) -0.0125(7) -0.0158(7) -0.0032(6)
C2 0.059(3) 0.051(2) 0.077(3) -0.017(2) -0.019(2) 0.002(2)
C3 0.058(3) 0.059(3) 0.067(3) -0.015(2) -0.008(2) 0.006(2)
C1 0.065(3) 0.070(3) 0.093(4) -0.012(3) -0.015(3) 0.011(2)
C4 0.075(4) 0.096(4) 0.087(4) -0.003(3) 0.002(3) 0.017(3)
N1 0.059(2) 0.0463(19) 0.067(2) -0.0111(17) -0.0215(19) 0.0006(16)
N6 0.060(2) 0.060(2) 0.068(3) -0.0169(19) -0.0057(19) 0.0026(18)
N2 0.053(2) 0.057(2) 0.061(2) -0.0124(18) -0.0101(17) 0.0024(16)
N5 0.053(2) 0.065(2) 0.081(3) -0.022(2) -0.0089(19) -0.0019(18)
N4 0.059(2) 0.058(2) 0.071(2) -0.0177(19) -0.020(2) 0.0066(17)
N3 0.083(3) 0.076(3) 0.064(3) -0.008(2) -0.012(2) 0.013(2)
O1 0.068(2) 0.070(2) 0.0607(19) -0.0026(16) -0.0109(15) 0.0106(16)
O3 0.0620(19) 0.075(2) 0.068(2) -0.0037(16) -0.0067(16) 0.0161(16)
O2 0.0572(19) 0.080(2) 0.085(2) -0.0048(18) -0.0152(18) 0.0126(16)
O4 0.065(2) 0.103(3) 0.081(2) 0.018(2) 0.0014(18) 0.0295(19)
C5 0.070(3) 0.060(3) 0.064(3) -0.008(2) -0.025(2) 0.002(2)
C6 0.090(4) 0.062(3) 0.081(3) -0.008(2) -0.029(3) -0.007(3)
C8 0.125(6) 0.084(4) 0.118(5) 0.007(4) -0.022(4) -0.030(4)
C7 0.111(5) 0.083(4) 0.078(4) -0.001(3) -0.024(3) -0.020(3)
C11 0.072(3) 0.059(3) 0.073(3) -0.015(2) -0.034(3) 0.012(2)
C10 0.083(4) 0.065(3) 0.071(3) -0.017(2) -0.027(3) 0.013(3)
C12 0.079(4) 0.082(4) 0.110(4) -0.005(3) -0.023(3) 0.020(3)
C9 0.119(5) 0.088(4) 0.078(4) -0.003(3) -0.026(3) 0.026(3)
C18 0.060(3) 0.060(3) 0.084(3) -0.025(3) -0.005(2) -0.010(2)
C17 0.067(3) 0.093(4) 0.090(4) -0.022(3) 0.010(3) -0.013(3)
C19 0.070(3) 0.061(3) 0.068(3) -0.015(2) -0.006(2) -0.010(2)
C20 0.092(4) 0.071(3) 0.077(3) -0.002(3) 0.000(3) -0.010(3)
C13 0.122(6) 0.095(4) 0.094(5) -0.005(4) -0.038(4) 0.010(4)
C14 0.126(6) 0.126(6) 0.116(6) -0.003(5) -0.038(5) 0.001(5)
C15 0.107(7) 0.312(16) 0.156(9) 0.009(9) 0.008(7) -0.046(9)
C21 0.049(3) 0.082(3) 0.104(4) -0.032(3) -0.009(3) 0.005(2)
C22 0.080(4) 0.075(3) 0.102(4) -0.025(3) -0.030(3) 0.015(3)
C23 0.110(5) 0.095(4) 0.134(6) -0.030(4) -0.058(4) 0.025(4)
O5 0.274(8) 0.122(4) 0.174(5) -0.046(4) 0.112(5) -0.087(5)
O7 0.109(4) 0.126(4) 0.249(7) -0.037(4) 0.029(4) 0.028(3)
O8 0.169(6) 0.243(8) 0.151(5) 0.004(5) -0.071(5) -0.001(5)
O6 0.127(5) 0.152(5) 0.372(10) -0.154(6) -0.075(5) -0.003(4)
C16 0.150(11) 0.37(2) 0.245(15) -0.046(14) 0.048(11) -0.034(13)
C24 0.190(8) 0.079(4) 0.194(8) -0.046(5) -0.089(7) 0.026(5)

loop_
_atom_type_symbol
_atom_type_description
_atom_type_scat_dispersion_real
_atom_type_scat_dispersion_imag
_atom_type_scat_source
C C 0.0033 0.0016 'International Tables Vol C Tables 4.2.6.8 and 6.1.1.4'
H H 0.0000 0.0000 'International Tables Vol C Tables 4.2.6.8 and 6.1.1.4'
N N 0.0061 0.0033 'International Tables Vol C Tables 4.2.6.8 and 6.1.1.4'
O O 0.0106 0.0060 'International Tables Vol C Tables 4.2.6.8 and 6.1.1.4'
Cl Cl 0.1484 0.1585 'International Tables Vol C Tables 4.2.6.8 and 6.1.1.4'
Ni Ni 0.3393 1.1124 'International Tables Vol C Tables 4.2.6.8 and 6.1.1.4'

loop_
_geom_angle_atom_site_label_1
_geom_angle_atom_site_label_2
_geom_angle_atom_site_label_3
_geom_angle
_geom_angle_site_symmetry_1
_geom_angle_site_symmetry_3
_geom_angle_publ_flag
O4 Ni1 N2 89.58(15) . . ?
O4 Ni1 O3 93.02(15) . . ?
N2 Ni1 O3 177.28(15) . . ?
O4 Ni1 N1 172.14(17) . . ?
N2 Ni1 N1 83.18(16) . . ?
O3 Ni1 N1 94.26(15) . . ?
O4 Ni2 N4 90.32(16) . . ?
O4 Ni2 O1 92.49(14) . . ?
N4 Ni2 O1 177.14(16) . . ?
O4 Ni2 N3 172.30(17) . . ?
N4 Ni2 N3 82.42(18) . . ?
O1 Ni2 N3 94.76(16) . . ?
O4 Ni3 N6 90.26(16) . . ?
O4 Ni3 O2 92.45(15) . . ?
N6 Ni3 O2 176.63(16) . . ?
O4 Ni3 N5 172.83(17) . . ?
N6 Ni3 N5 82.82(17) . . ?
O2 Ni3 N5 94.53(17) . . ?
O7 Cl4 O5 112.1(4) . . ?
O7 Cl4 O6 113.3(4) . . ?
O5 Cl4 O6 112.3(4) . . ?
O7 Cl4 O8 110.1(5) . . ?
O5 Cl4 O8 102.4(5) . . ?
O6 Cl4 O8 105.7(5) . . ?
N1 C2 C3 114.3(4) . . ?
N1 C2 C1 126.9(4) . . ?
C3 C2 C1 118.8(4) . . ?
N2 C3 C2 110.8(4) . . ?
N2 C3 C4 123.2(4) . . ?
C2 C3 C4 125.9(4) . . ?
C2 C1 H1A 109.5 . . ?
C2 C1 H1B 109.5 . . ?
H1A C1 H1B 109.5 . . ?
C2 C1 H1C 109.5 . . ?
H1A C1 H1C 109.5 . . ?
H1B C1 H1C 109.5 . . ?
C3 C4 H4A 109.5 . . ?
C3 C4 H4B 109.5 . . ?
H4A C4 H4B 109.5 . . ?
C3 C4 H4C 109.5 . . ?
H4A C4 H4C 109.5 . . ?
H4B C4 H4C 109.5 . . ?
C2 N1 C5 121.9(4) . . ?
C2 N1 Ni1 114.1(3) . . ?
C5 N1 Ni1 123.9(3) . . ?
C19 N6 O3 119.8(4) . . ?
C19 N6 Ni3 117.9(3) . . ?
O3 N6 Ni3 122.3(3) . . ?
C3 N2 O1 119.4(4) . . ?
C3 N2 Ni1 117.6(3) . . ?
O1 N2 Ni1 123.0(3) . . ?
C18 N5 C21 122.6(4) . . ?
C18 N5 Ni3 114.4(3) . . ?
C21 N5 Ni3 123.0(4) . . ?
C11 N4 O2 119.9(4) . . ?
C11 N4 Ni2 117.7(4) . . ?
O2 N4 Ni2 122.4(3) . . ?
C10 N3 C13 121.2(5) . . ?
C10 N3 Ni2 115.1(4) . . ?
C13 N3 Ni2 123.4(4) . . ?
N2 O1 Ni2 114.3(3) . . ?
N6 O3 Ni1 114.8(3) . . ?
N4 O2 Ni3 114.8(2) . . ?
Ni2 O4 Ni1 119.12(19) . . ?
Ni2 O4 Ni3 119.00(18) . . ?
Ni1 O4 Ni3 119.0(2) . . ?
N1 C5 C6 111.5(4) . . ?
N1 C5 H5A 109.3 . . ?
C6 C5 H5A 109.3 . . ?
N1 C5 H5B 109.3 . . ?
C6 C5 H5B 109.3 . . ?
H5A C5 H5B 108.0 . . ?
C7 C6 C5 114.9(4) . . ?
C7 C6 H6A 108.5 . . ?
C5 C6 H6A 108.5 . . ?
C7 C6 H6B 108.5 . . ?
C5 C6 H6B 108.5 . . ?
H6A C6 H6B 107.5 . . ?
C7 C8 H8A 109.5 . . ?
C7 C8 H8B 109.5 . . ?
H8A C8 H8B 109.5 . . ?
C7 C8 H8C 109.5 . . ?
H8A C8 H8C 109.5 . . ?
H8B C8 H8C 109.5 . . ?
C6 C7 C8 114.1(5) . . ?
C6 C7 H7A 108.7 . . ?
C8 C7 H7A 108.7 . . ?
C6 C7 H7B 108.7 . . ?
C8 C7 H7B 108.7 . . ?
H7A C7 H7B 107.6 . . ?
N4 C11 C10 111.6(4) . . ?
N4 C11 C12 123.5(5) . . ?
C10 C11 C12 124.9(4) . . ?
N3 C10 C11 113.2(4) . . ?
N3 C10 C9 126.4(5) . . ?
C11 C10 C9 120.4(4) . . ?
C11 C12 H12A 109.5 . . ?
C11 C12 H12B 109.5 . . ?
H12A C12 H12B 109.5 . . ?
C11 C12 H12C 109.5 . . ?
H12A C12 H12C 109.5 . . ?
H12B C12 H12C 109.5 . . ?
C10 C9 H9A 109.5 . . ?
C10 C9 H9B 109.5 . . ?
H9A C9 H9B 109.5 . . ?
C10 C9 H9C 109.5 . . ?
H9A C9 H9C 109.5 . . ?
H9B C9 H9C 109.5 . . ?
N5 C18 C19 113.7(4) . . ?
N5 C18 C17 126.2(5) . . ?
C19 C18 C17 120.1(5) . . ?
C18 C17 H17A 109.5 . . ?
C18 C17 H17B 109.5 . . ?
H17A C17 H17B 109.5 . . ?
C18 C17 H17C 109.5 . . ?
H17A C17 H17C 109.5 . . ?
H17B C17 H17C 109.5 . . ?
N6 C19 C18 111.1(4) . . ?
N6 C19 C20 124.1(5) . . ?
C18 C19 C20 124.8(5) . . ?
C19 C20 H20A 109.5 . . ?
C19 C20 H20B 109.5 . . ?
H20A C20 H20B 109.5 . . ?
C19 C20 H20C 109.5 . . ?
H20A C20 H20C 109.5 . . ?
H20B C20 H20C 109.5 . . ?
C14 C13 N3 107.1(6) . . ?
C14 C13 H13A 110.3 . . ?
N3 C13 H13A 110.3 . . ?
C14 C13 H13B 110.3 . . ?
N3 C13 H13B 110.3 . . ?
H13A C13 H13B 108.6 . . ?
C13 C14 C15 104.0(7) . . ?
C13 C14 H14A 111.0 . . ?
C15 C14 H14A 111.0 . . ?
C13 C14 H14B 111.0 . . ?
C15 C14 H14B 111.0 . . ?
H14A C14 H14B 109.0 . . ?
C16 C15 C14 109.3(12) . . ?
C16 C15 H15A 109.8 . . ?
C14 C15 H15A 109.8 . . ?
C16 C15 H15B 109.8 . . ?
C14 C15 H15B 109.8 . . ?
H15A C15 H15B 108.3 . . ?
N5 C21 C22 109.7(4) . . ?
N5 C21 H21A 109.7 . . ?
C22 C21 H21A 109.7 . . ?
N5 C21 H21B 109.7 . . ?
C22 C21 H21B 109.7 . . ?
H21A C21 H21B 108.2 . . ?
C23 C22 C21 113.3(5) . . ?
C23 C22 H22A 108.9 . . ?
C21 C22 H22A 108.9 . . ?
C23 C22 H22B 108.9 . . ?
C21 C22 H22B 108.9 . . ?
H22A C22 H22B 107.7 . . ?
C22 C23 C24 111.7(5) . . ?
C22 C23 H23A 109.3 . . ?
C24 C23 H23A 109.3 . . ?
C22 C23 H23B 109.3 . . ?
C24 C23 H23B 109.3 . . ?
H23A C23 H23B 107.9 . . ?
C15 C16 H16A 109.5 . . ?
C15 C16 H16B 109.5 . . ?
H16A C16 H16B 109.5 . . ?
C15 C16 H16C 109.5 . . ?
H16A C16 H16C 109.5 . . ?
H16B C16 H16C 109.5 . . ?
C23 C24 H24A 109.5 . . ?
C23 C24 H24B 109.5 . . ?
H24A C24 H24B 109.5 . . ?
C23 C24 H24C 109.5 . . ?
H24A C24 H24C 109.5 . . ?
H24B C24 H24C 109.5 . . ?

loop_
_geom_bond_atom_site_label_1
_geom_bond_atom_site_label_2
_geom_bond_distance
_geom_bond_site_symmetry_2
_geom_bond_publ_flag
Ni1 O4 1.801(3) . ?
Ni1 N2 1.832(4) . ?
Ni1 O3 1.848(3) . ?
Ni1 N1 1.889(3) . ?
Ni2 O4 1.795(4) . ?
Ni2 N4 1.832(4) . ?
Ni2 O1 1.855(3) . ?
Ni2 N3 1.875(4) . ?
Ni3 O4 1.803(4) . ?
Ni3 N6 1.832(4) . ?
Ni3 O2 1.857(3) . ?
Ni3 N5 1.882(4) . ?
Cl4 O7 1.351(5) . ?
Cl4 O5 1.362(5) . ?
Cl4 O6 1.369(5) . ?
Cl4 O8 1.389(6) . ?
C2 N1 1.291(6) . ?
C2 C3 1.475(6) . ?
C2 C1 1.491(6) . ?
C3 N2 1.304(5) . ?
C3 C4 1.493(7) . ?
C1 H1A 0.9600 . ?
C1 H1B 0.9600 . ?
C1 H1C 0.9600 . ?
C4 H4A 0.9600 . ?
C4 H4B 0.9600 . ?
C4 H4C 0.9600 . ?
N1 C5 1.462(5) . ?
N6 C19 1.287(6) . ?
N6 O3 1.350(5) . ?
N2 O1 1.332(4) . ?
N5 C18 1.292(6) . ?
N5 C21 1.463(6) . ?
N4 C11 1.286(6) . ?
N4 O2 1.331(5) . ?
N3 C10 1.288(6) . ?
N3 C13 1.497(8) . ?
C5 C6 1.507(6) . ?
C5 H5A 0.9700 . ?
C5 H5B 0.9700 . ?
C6 C7 1.487(7) . ?
C6 H6A 0.9700 . ?
C6 H6B 0.9700 . ?
C8 C7 1.492(8) . ?
C8 H8A 0.9600 . ?
C8 H8B 0.9600 . ?
C8 H8C 0.9600 . ?
C7 H7A 0.9700 . ?
C7 H7B 0.9700 . ?
C11 C10 1.462(7) . ?
C11 C12 1.486(7) . ?
C10 C9 1.493(7) . ?
C12 H12A 0.9600 . ?
C12 H12B 0.9600 . ?
C12 H12C 0.9600 . ?
C9 H9A 0.9600 . ?
C9 H9B 0.9600 . ?
C9 H9C 0.9600 . ?
C18 C19 1.473(7) . ?
C18 C17 1.488(7) . ?
C17 H17A 0.9600 . ?
C17 H17B 0.9600 . ?
C17 H17C 0.9600 . ?
C19 C20 1.498(7) . ?
C20 H20A 0.9600 . ?
C20 H20B 0.9600 . ?
C20 H20C 0.9600 . ?
C13 C14 1.435(9) . ?
C13 H13A 0.9700 . ?
C13 H13B 0.9700 . ?
C14 C15 1.707(12) . ?
C14 H14A 0.9700 . ?
C14 H14B 0.9700 . ?
C15 C16 1.326(15) . ?
C15 H15A 0.9700 . ?
C15 H15B 0.9700 . ?
C21 C22 1.516(7) . ?
C21 H21A 0.9700 . ?
C21 H21B 0.9700 . ?
C22 C23 1.504(7) . ?
C22 H22A 0.9700 . ?
C22 H22B 0.9700 . ?
C23 C24 1.529(9) . ?
C23 H23A 0.9700 . ?
C23 H23B 0.9700 . ?
C16 H16A 0.9600 . ?
C16 H16B 0.9600 . ?
C16 H16C 0.9600 . ?
C24 H24A 0.9600 . ?
C24 H24B 0.9600 . ?
C24 H24C 0.9600 . ?
